data_4344978
loop_
_publ_author_name
'Wu, Yun-Long'
'Qian, Jinjie'
'Yang, Guo-Ping'
'Yang, Fan'
'Liang, Yu-Tong'
'Zhang, Wen-Yan'
'Wang, Yao-Yu'

_publ_section_title
;
 High CO2 Uptake Capacity and Selectivity in a Fascinating Nanotube-Based
 Metal-Organic Framework.
;
_journal_issue 2
_journal_name_full 'Inorganic chemistry'
_journal_page_first 908
_journal_page_last 913
_journal_paper_doi 10.1021/acs.inorgchem.6b02491
_journal_volume 56
_journal_year 2017
_chemical_formula_moiety 'C21 H9 N O8 Pb2'
_chemical_formula_sum 'C21 H9 N O8 Pb2'
_chemical_formula_weight 817.67
_space_group_crystal_system hexagonal
_space_group_IT_number 185
_space_group_name_Hall 'P 6c -2'
_space_group_name_H-M_alt 'P 63 c m'
_symmetry_space_group_name_Hall 'P 6c -2'
_symmetry_space_group_name_H-M 'P 63 c m'
_atom_sites_solution_hydrogens geom
_audit_creation_date 2016-11-13
_audit_creation_method
;
Olex2 1.2-beta
(compiled 2016.11.07 svn.r3352 for OlexSys, GUI svn.r5261)
;
_cell_angle_alpha 90
_cell_angle_beta 90
_cell_angle_gamma 120
_cell_formula_units_Z 6
_cell_length_a 21.346(7)
_cell_length_b 21.346(7)
_cell_length_c 13.033(4)
_cell_measurement_reflns_used 5939
_cell_measurement_temperature 273
_cell_measurement_theta_max 25.298
_cell_measurement_theta_min 2.466
_cell_volume 5143(3)
_computing_cell_refinement 'SAINT V8.18C (?, 2016)'
_computing_data_reduction 'SAINT V8.18C (?, 2016)'
_computing_molecular_graphics 'Olex2 (Dolomanov et al., 2009)'
_computing_publication_material 'Olex2 (Dolomanov et al., 2009)'
_computing_structure_refinement 'ShelXL (Sheldrick, 2015)'
_diffrn_ambient_temperature 273
_diffrn_measured_fraction_theta_full 0.999
_diffrn_measured_fraction_theta_max 0.999
_diffrn_measurement_device_type 'Bruker APEX-II CCD'
_diffrn_measurement_method '\f and \w scans'
_diffrn_radiation_monochromator graphite
_diffrn_radiation_type MoK\a
_diffrn_radiation_wavelength 0.71073
_diffrn_reflns_av_R_equivalents 0.1065
_diffrn_reflns_av_unetI/netI 0.0637
_diffrn_reflns_Laue_measured_fraction_full 0.999
_diffrn_reflns_Laue_measured_fraction_max 0.999
_diffrn_reflns_limit_h_max 26
_diffrn_reflns_limit_h_min -26
_diffrn_reflns_limit_k_max 26
_diffrn_reflns_limit_k_min -22
_diffrn_reflns_limit_l_max 15
_diffrn_reflns_limit_l_min -16
_diffrn_reflns_number 27407
_diffrn_reflns_point_group_measured_fraction_full 0.994
_diffrn_reflns_point_group_measured_fraction_max 0.992
_diffrn_reflns_theta_full 25.242
_diffrn_reflns_theta_max 26.366
_diffrn_reflns_theta_min 1.908
_diffrn_standards_number 0
_exptl_absorpt_coefficient_mu 9.838
_exptl_absorpt_correction_T_max 0.7456
_exptl_absorpt_correction_T_min 0.4381
_exptl_absorpt_correction_type multi-scan
_exptl_absorpt_process_details
;
SADABS-2008/1 (Bruker,2008) was used for absorption correction.
wR2(int) was 0.1218 before and 0.0476 after correction.
The Ratio of minimum to maximum transmission is 0.5876.
The \l/2 correction factor is 0.0015.
;
_exptl_crystal_colour colourless
_exptl_crystal_colour_primary colourless
_exptl_crystal_density_diffrn 1.584
_exptl_crystal_description needle-like
_exptl_crystal_F_000 2220
_exptl_crystal_size_max 0.32
_exptl_crystal_size_mid 0.3
_exptl_crystal_size_min 0.28
_refine_diff_density_max 0.814
_refine_diff_density_min -0.595
_refine_diff_density_rms 0.120
_refine_ls_abs_structure_details
;
 Flack x determined using 1373 quotients [(I+)-(I-)]/[(I+)+(I-)]
 (Parsons, Flack and Wagner, Acta Cryst. B69 (2013) 249-259).
;
_refine_ls_abs_structure_Flack 0.038(13)
_refine_ls_extinction_method none
_refine_ls_goodness_of_fit_ref 1.009
_refine_ls_hydrogen_treatment constr
_refine_ls_matrix_type full
_refine_ls_number_parameters 158
_refine_ls_number_reflns 3656
_refine_ls_number_restraints 1
_refine_ls_restrained_S_all 1.009
_refine_ls_R_factor_all 0.0452
_refine_ls_R_factor_gt 0.0326
_refine_ls_shift/su_max 0.001
_refine_ls_shift/su_mean 0.000
_refine_ls_structure_factor_coef Fsqd
_refine_ls_weighting_details 'w=1/[\s^2^(Fo^2^)+(0.0377P)^2^] where P=(Fo^2^+2Fc^2^)/3'
_refine_ls_weighting_scheme calc
_refine_ls_wR_factor_gt 0.0667
_refine_ls_wR_factor_ref 0.0699
_reflns_Friedel_coverage 0.894
_reflns_Friedel_fraction_full 0.989
_reflns_Friedel_fraction_max 0.985
_reflns_number_gt 3217
_reflns_number_total 3656
_reflns_threshold_expression 'I > 2\s(I)'
_cod_data_source_file ic6b02491_si_002.cif
_cod_data_source_block 1
_cod_depositor_comments 'Adding full bibliography for 4344978.cif.'
_cod_original_cell_volume 5143(4)
_cod_database_code 4344978
_shelx_space_group_comment
;
The symmetry employed for this shelxl refinement is uniquely defined
by the following loop, which should always be used as a source of
symmetry information in preference to the above space-group names.
They are only intended as comments.
;
_shelx_estimated_absorpt_t_max 0.169
_shelx_estimated_absorpt_t_min 0.145
_olex2_refinement_description
;
1. Fixed Uiso
 At 1.2 times of:
  All C(H) groups
2. Others
 Sof(Pb2A)=0.5*(1-FVAR(2))
 Sof(Pb2)=0.5*FVAR(2)
3.a Aromatic/amide H refined with riding coordinates:
 C3(H3), C6(H6), C7(H7), C9(H9), C10(H10)
;
_shelx_shelxl_version_number 2014/7
_olex2_submission_special_instructions 'No special instructions were received'

loop_
_space_group_symop_operation_xyz
'x, y, z'
'x-y, x, z+1/2'
'-y, x-y, z'
'-x, -y, z+1/2'
'-x+y, -x, z'
'y, -x+y, z+1/2'
'y, x, z'
'-x+y, y, z+1/2'
'-x, -x+y, z'
'-y, -x, z+1/2'
'x-y, -y, z'
'x, x-y, z+1/2'

loop_
_atom_site_label
_atom_site_type_symbol
_atom_site_fract_x
_atom_site_fract_y
_atom_site_fract_z
_atom_site_U_iso_or_equiv
_atom_site_adp_type
_atom_site_occupancy
_atom_site_site_symmetry_order
_atom_site_calc_flag
_atom_site_refinement_flags_posn
_atom_site_refinement_flags_adp
_atom_site_refinement_flags_occupancy
_atom_site_disorder_assembly
_atom_site_disorder_group
Pb1 Pb 0.48070(2) 0.0000 0.10140(2) 0.02323(13) Uani 1 2 d S T P A .
Pb2 Pb 0.3843(5) 0.0000 0.3836(10) 0.0320(19) Uani 0.55(9) 2 d S T P A 1
O1 O 0.4771(5) 0.0874(4) 0.2373(7) 0.0420(18) Uani 1 1 d . . . . .
O2 O 0.4518(5) 0.0972(5) 0.0771(6) 0.050(2) Uani 1 1 d . . . . .
O4 O 0.4670(5) 0.3826(4) 0.0356(6) 0.053(2) Uani 1 1 d . . . . .
O3 O 0.3680(5) 0.2831(5) -0.0026(7) 0.059(2) Uani 1 1 d . . . . .
N1 N 0.4657(6) 0.4657(6) 0.3943(10) 0.029(3) Uani 1 2 d S T P . .
C1 C 0.4615(6) 0.1190(5) 0.1658(8) 0.030(2) Uani 1 1 d . . . . .
C2 C 0.4567(7) 0.1845(5) 0.1948(8) 0.035(2) Uani 1 1 d . . . . .
C3 C 0.4377(6) 0.2196(6) 0.1201(8) 0.039(2) Uani 1 1 d . . . . .
H3 H 0.4278 0.2016 0.0535 0.046 Uiso 1 1 calc R . . . .
C4 C 0.4335(6) 0.2796(6) 0.1439(7) 0.032(2) Uani 1 1 d . . . . .
C5 C 0.4428(6) 0.3056(6) 0.2450(7) 0.032(2) Uani 1 1 d . . . . .
C6 C 0.4600(7) 0.2693(6) 0.3202(8) 0.041(3) Uani 1 1 d . . . . .
H6 H 0.4669 0.2855 0.3878 0.049 Uiso 1 1 calc R . . . .
C7 C 0.4668(7) 0.2110(6) 0.2958(8) 0.042(3) Uani 1 1 d . . . . .
H7 H 0.4784 0.1882 0.3470 0.051 Uiso 1 1 calc R . . . .
C8 C 0.4327(5) 0.3675(5) 0.2772(7) 0.025(2) Uani 1 1 d . . . . .
C9 C 0.4767(5) 0.4135(5) 0.3546(7) 0.027(2) Uani 1 1 d . . . . .
H9 H 0.5146 0.4082 0.3796 0.032 Uiso 1 1 calc R . . . .
C10 C 0.3755(6) 0.3755(6) 0.2412(11) 0.028(3) Uani 1 2 d S T P . .
H10 H 0.3431 0.3431 0.1936 0.033 Uiso 1 2 calc RS T P . .
C27 C 0.4211(7) 0.3186(6) 0.0549(8) 0.036(3) Uani 1 1 d . . . . .
Pb2A Pb 0.3768(13) 0.0000 0.3832(13) 0.051(2) Uani 0.45(9) 2 d S T P A 2

loop_
_atom_site_aniso_label
_atom_site_aniso_U_11
_atom_site_aniso_U_22
_atom_site_aniso_U_33
_atom_site_aniso_U_23
_atom_site_aniso_U_13
_atom_site_aniso_U_12
Pb1 0.0262(2) 0.0188(2) 0.0222(2) 0.000 -0.0003(2) 0.00941(11)
Pb2 0.044(4) 0.0295(17) 0.0179(15) 0.000 0.0020(11) 0.0147(9)
O1 0.072(6) 0.037(4) 0.028(4) 0.004(4) 0.003(4) 0.036(4)
O2 0.095(7) 0.052(5) 0.024(4) -0.001(3) -0.005(4) 0.053(5)
O4 0.096(7) 0.036(5) 0.031(5) 0.006(4) -0.004(5) 0.035(5)
O3 0.067(6) 0.052(5) 0.047(5) 0.018(4) -0.017(5) 0.022(5)
N1 0.036(5) 0.036(5) 0.031(7) -0.009(5) -0.009(5) 0.030(6)
C1 0.042(6) 0.030(5) 0.022(5) 0.011(4) 0.011(4) 0.021(5)
C2 0.061(7) 0.026(5) 0.023(5) -0.005(4) -0.002(5) 0.026(5)
C3 0.068(7) 0.037(6) 0.023(6) 0.003(4) 0.000(5) 0.035(6)
C4 0.054(7) 0.035(6) 0.014(4) 0.002(4) -0.001(4) 0.027(5)
C5 0.051(6) 0.038(6) 0.018(5) 0.000(4) 0.006(4) 0.031(5)
C6 0.080(8) 0.037(6) 0.018(5) -0.002(5) -0.006(5) 0.038(6)
C7 0.083(9) 0.045(7) 0.023(6) 0.004(4) 0.000(5) 0.051(6)
C8 0.034(5) 0.028(5) 0.013(4) 0.007(4) 0.005(4) 0.016(4)
C9 0.037(6) 0.030(5) 0.022(5) -0.002(4) -0.002(4) 0.023(5)
C10 0.032(6) 0.032(6) 0.021(7) -0.004(5) -0.004(5) 0.017(7)
C27 0.067(8) 0.036(6) 0.022(5) 0.004(4) 0.009(5) 0.038(6)
Pb2A 0.085(5) 0.033(2) 0.016(2) 0.000 0.006(4) 0.0167(12)

loop_
_atom_type_symbol
_atom_type_description
_atom_type_scat_dispersion_real
_atom_type_scat_dispersion_imag
_atom_type_scat_source
C C 0.0033 0.0016 'International Tables Vol C Tables 4.2.6.8 and 6.1.1.4'
H H 0.0000 0.0000 'International Tables Vol C Tables 4.2.6.8 and 6.1.1.4'
N N 0.0061 0.0033 'International Tables Vol C Tables 4.2.6.8 and 6.1.1.4'
O O 0.0106 0.0060 'International Tables Vol C Tables 4.2.6.8 and 6.1.1.4'
Pb Pb -3.3944 10.1111 'International Tables Vol C Tables 4.2.6.8 and 6.1.1.4'

loop_
_geom_angle_atom_site_label_1
_geom_angle_atom_site_label_2
_geom_angle_atom_site_label_3
_geom_angle
_geom_angle_site_symmetry_1
_geom_angle_site_symmetry_3
O1 Pb1 O1 76.8(4) . 11
O1 Pb1 O4 98.5(2) 11 9_655
O1 Pb1 O4 98.5(2) . 3_655
O1 Pb1 O4 150.2(3) . 9_655
O1 Pb1 O4 150.2(3) 11 3_655
O1 Pb1 N1 129.1(2) 11 6_554
O1 Pb1 N1 129.1(2) . 6_554
O2 Pb1 O1 106.3(3) . 11
O2 Pb1 O1 51.2(2) 11 11
O2 Pb1 O1 51.2(2) . .
O2 Pb1 O1 106.3(3) 11 .
O2 Pb1 O2 93.7(5) . 11
O2 Pb1 O4 152.3(3) . 9_655
O2 Pb1 O4 92.3(3) . 3_655
O2 Pb1 O4 92.3(3) 11 9_655
O2 Pb1 O4 152.3(3) 11 3_655
O2 Pb1 N1 78.1(2) 11 6_554
O2 Pb1 N1 78.1(2) . 6_554
O4 Pb1 O4 70.9(4) 3_655 9_655
O4 Pb1 N1 76.8(3) 9_655 6_554
O4 Pb1 N1 76.8(3) 3_655 6_554
O1 Pb2 O1 73.2(5) . 11
O4 Pb2 O1 92.8(3) 6 11
O4 Pb2 O1 138.3(5) 12 11
O4 Pb2 O1 92.8(3) 12 .
O4 Pb2 O1 138.3(5) 6 .
O4 Pb2 O4 71.6(5) 12 6
O3 Pb2 O1 103.7(3) 12 .
O3 Pb2 O1 103.7(3) 6 11
O3 Pb2 O1 170.7(6) 12 11
O3 Pb2 O1 170.7(6) 6 .
O3 Pb2 O4 49.7(3) 6 6
O3 Pb2 O4 95.1(5) 12 6
O3 Pb2 O4 49.7(3) 12 12
O3 Pb2 O4 95.1(5) 6 12
O3 Pb2 O3 77.9(6) 12 6
Pb1 O1 Pb2 105.0(3) . .
C1 O1 Pb1 89.5(7) . .
C1 O1 Pb2 125.3(7) . .
C1 O2 Pb1 97.6(6) . .
Pb1 O4 Pb2A 100.5(5) 5_665 2_554
Pb2 O4 Pb1 98.1(3) 2_554 5_665
C27 O4 Pb1 142.9(7) . 5_665
C27 O4 Pb2 90.2(7) . 2_554
C27 O4 Pb2A 87.0(9) . 2_554
C27 O3 Pb2 98.0(7) . 2_554
C27 O3 Pb2A 101.3(9) . 2_554
C9 N1 Pb1 114.7(7) . 2
C9 N1 Pb1 114.7(7) 7 2
C9 N1 C9 119.7(12) 7 .
O1 C1 C2 117.5(10) . .
O2 C1 O1 121.5(10) . .
O2 C1 C2 121.0(10) . .
C3 C2 C1 119.6(9) . .
C7 C2 C1 122.9(9) . .
C7 C2 C3 117.4(9) . .
C2 C3 H3 119.5 . .
C4 C3 C2 121.0(10) . .
C4 C3 H3 119.5 . .
C3 C4 C5 121.5(9) . .
C3 C4 C27 116.8(9) . .
C5 C4 C27 121.7(9) . .
C4 C5 C6 117.4(9) . .
C4 C5 C8 123.8(9) . .
C6 C5 C8 118.8(9) . .
C5 C6 H6 119.4 . .
C7 C6 C5 121.1(10) . .
C7 C6 H6 119.4 . .
C2 C7 H7 119.3 . .
C6 C7 C2 121.4(9) . .
C6 C7 H7 119.3 . .
C9 C8 C5 118.7(9) . .
C9 C8 C10 118.6(9) . .
C10 C8 C5 122.2(10) . .
N1 C9 C8 121.7(9) . .
N1 C9 H9 119.2 . .
C8 C9 H9 119.2 . .
C8 C10 C8 119.5(13) . 7
C8 C10 H10 120.3 . .
C8 C10 H10 120.3 7 .
O4 C27 O3 121.4(10) . .
O4 C27 C4 119.8(11) . .
O3 C27 C4 118.5(10) . .
O4 Pb2A O4 69.8(6) 12 6
O3 Pb2A O4 49.6(4) 6 6
O3 Pb2A O4 95.3(6) 6 12
O3 Pb2A O4 49.6(4) 12 12
O3 Pb2A O4 95.3(6) 12 6
O3 Pb2A O3 80.7(8) 12 6

loop_
_geom_bond_atom_site_label_1
_geom_bond_atom_site_label_2
_geom_bond_distance
_geom_bond_site_symmetry_2
Pb1 O1 2.602(8) .
Pb1 O1 2.602(8) 11
Pb1 O2 2.464(8) 11
Pb1 O2 2.464(8) .
Pb1 O4 2.690(8) 3_655
Pb1 O4 2.690(8) 9_655
Pb1 N1 2.719(13) 6_554
Pb2 O1 2.710(13) .
Pb2 O1 2.710(13) 11
Pb2 O4 2.665(14) 12
Pb2 O4 2.665(14) 6
Pb2 O3 2.497(13) 12
Pb2 O3 2.497(13) 6
O1 C1 1.289(13) .
O2 C1 1.225(13) .
O4 Pb1 2.690(8) 5_665
O4 Pb2 2.665(14) 2_554
O4 C27 1.246(13) .
O4 Pb2A 2.725(19) 2_554
O3 Pb2 2.497(13) 2_554
O3 C27 1.250(14) .
O3 Pb2A 2.424(18) 2_554
N1 Pb1 2.719(13) 2
N1 C9 1.350(11) .
N1 C9 1.350(11) 7
C1 C2 1.499(14) .
C2 C3 1.407(15) .
C2 C7 1.405(14) .
C3 H3 0.9300 .
C3 C4 1.362(16) .
C4 C5 1.404(13) .
C4 C27 1.526(14) .
C5 C6 1.407(14) .
C5 C8 1.501(13) .
C6 H6 0.9300 .
C6 C7 1.362(13) .
C7 H7 0.9300 .
C8 C9 1.394(14) .
C8 C10 1.395(12) .
C9 H9 0.9300 .
C10 C8 1.395(12) 7
C10 H10 0.9300 .
Pb2A O4 2.725(19) 6
Pb2A O4 2.725(19) 12
Pb2A O3 2.424(18) 12
Pb2A O3 2.424(18) 6

loop_
_geom_torsion_atom_site_label_1
_geom_torsion_atom_site_label_2
_geom_torsion_atom_site_label_3
_geom_torsion_atom_site_label_4
_geom_torsion
_geom_torsion_site_symmetry_1
_geom_torsion_site_symmetry_4
Pb1 O1 C1 O2 3.6(12) . .
Pb1 O1 C1 C2 -175.4(9) . .
Pb1 O2 C1 O1 -3.9(12) . .
Pb1 O2 C1 C2 175.1(9) . .
Pb1 O4 C27 O3 111.9(13) 5_665 .
Pb1 O4 C27 C4 -74.6(16) 5_665 .
Pb1 N1 C9 C8 138.6(8) 2 .
Pb2 O1 C1 O2 -104.5(12) . .
Pb2 O1 C1 C2 76.5(12) . .
Pb2 O4 C27 O3 8.1(12) 2_554 .
Pb2 O4 C27 C4 -178.4(8) 2_554 .
Pb2 O3 C27 O4 -8.8(12) 2_554 .
Pb2 O3 C27 C4 177.7(8) 2_554 .
O1 C1 C2 C3 -178.1(10) . .
O1 C1 C2 C7 -1.6(17) . .
O2 C1 C2 C3 2.8(18) . .
O2 C1 C2 C7 179.4(12) . .
C1 C2 C3 C4 -179.5(10) . .
C1 C2 C7 C6 -178.0(12) . .
C2 C3 C4 C5 -4.7(17) . .
C2 C3 C4 C27 173.1(11) . .
C3 C2 C7 C6 -1.4(18) . .
C3 C4 C5 C6 3.0(17) . .
C3 C4 C5 C8 -174.7(10) . .
C3 C4 C27 O4 -119.1(12) . .
C3 C4 C27 O3 54.6(15) . .
C4 C5 C6 C7 -0.5(18) . .
C4 C5 C8 C9 -145.7(11) . .
C4 C5 C8 C10 42.0(16) . .
C5 C4 C27 O4 58.7(15) . .
C5 C4 C27 O3 -127.6(12) . .
C5 C6 C7 C2 0(2) . .
C5 C8 C9 N1 -173.3(10) . .
C5 C8 C10 C8 177.5(8) . 7
C6 C5 C8 C9 36.6(14) . .
C6 C5 C8 C10 -135.7(12) . .
C7 C2 C3 C4 3.8(17) . .
C8 C5 C6 C7 177.3(11) . .
C9 N1 C9 C8 -4(2) 7 .
C9 C8 C10 C8 5.2(19) . 7
C10 C8 C9 N1 -0.7(16) . .
C27 C4 C5 C6 -174.7(11) . .
C27 C4 C5 C8 7.6(17) . .
Pb2A O4 C27 O3 8.3(11) 2_554 .
Pb2A O4 C27 C4 -178.2(9) 2_554 .
Pb2A O3 C27 O4 -9.6(13) 2_554 .
Pb2A O3 C27 C4 176.9(8) 2_554 .
